data_7220664
loop_
_publ_author_name
'Mocanu, Teodora'
'Ra\,t, Ciprian I.'
'Maxim, Catalin'
'Shova, Sergiu'
'Tudor, Violeta'
'Silvestru, Cristian'
'Andruh, Marius'

_publ_section_title
;
 Bis(4-pyridyl)mercury -- a new linear tecton in crystal engineering:
 coordination polymers and co-crystallization processes
;
_journal_issue 29
_journal_name_full CrystEngComm
_journal_page_first 5474
_journal_paper_doi 10.1039/C5CE00388A
_journal_volume 17
_journal_year 2015
_chemical_formula_sum 'C26 H22 Hg2 N4 O3'
_chemical_formula_weight 839.65
_chemical_name_systematic
;
 ?
;
_space_group_crystal_system orthorhombic
_space_group_IT_number 29
_space_group_name_Hall 'P 2c -2ac'
_space_group_name_H-M_alt 'P c a 21'
_symmetry_space_group_name_Hall 'P 2c -2ac'
_symmetry_space_group_name_H-M 'P c a 21'
_atom_sites_solution_hydrogens geom
_audit_creation_method SHELXL-2013
_audit_update_record
;
2015-04-24 deposited with the CCDC.
2015-06-03 downloaded from the CCDC.
;
_cell_angle_alpha 90
_cell_angle_beta 90
_cell_angle_gamma 90
_cell_formula_units_Z 4
_cell_length_a 26.220(5)
_cell_length_b 9.0815(18)
_cell_length_c 10.654(2)
_cell_measurement_temperature 293(2)
_cell_volume 2536.9(8)
_computing_cell_refinement X-Area
_computing_data_collection X-Area
_computing_data_reduction X-Area
_computing_molecular_graphics 'diamond 3'
_computing_publication_material 'diamond 3'
_computing_structure_refinement 'SHELXL-2013 (Sheldrick, 2013)'
_computing_structure_solution Sir-92
_diffrn_ambient_temperature 293(2)
_diffrn_measured_fraction_theta_full 0.972
_diffrn_measured_fraction_theta_max 0.995
_diffrn_radiation_type MoK\a
_diffrn_radiation_wavelength 0.71073
_diffrn_reflns_av_R_equivalents 0.2011
_diffrn_reflns_av_unetI/netI 0.1674
_diffrn_reflns_laue_measured_fraction_full 0.972
_diffrn_reflns_laue_measured_fraction_max 0.995
_diffrn_reflns_limit_h_max 31
_diffrn_reflns_limit_h_min -31
_diffrn_reflns_limit_k_max 10
_diffrn_reflns_limit_k_min -10
_diffrn_reflns_limit_l_max 11
_diffrn_reflns_limit_l_min -12
_diffrn_reflns_number 21807
_diffrn_reflns_point_group_measured_fraction_full 0.947
_diffrn_reflns_point_group_measured_fraction_max 0.970
_diffrn_reflns_theta_full 25.242
_diffrn_reflns_theta_max 25.009
_diffrn_reflns_theta_min 2.373
_exptl_absorpt_coefficient_mu 12.123
_exptl_absorpt_correction_T_max 0.93
_exptl_absorpt_correction_T_min 0.86
_exptl_absorpt_correction_type multi-scan
_exptl_absorpt_process_details
;
[c.f. r.h. blessing, acta cryst. (1995), a51, 33-38]
;
_exptl_crystal_colour colorless
_exptl_crystal_density_diffrn 2.198
_exptl_crystal_density_meas ?
_exptl_crystal_description prism
_exptl_crystal_F_000 1560
_exptl_crystal_size_max 0.15
_exptl_crystal_size_mid 0.09
_exptl_crystal_size_min 0.09
_refine_diff_density_max 0.773
_refine_diff_density_min -1.185
_refine_diff_density_rms 0.194
_refine_ls_abs_structure_details
;
 Flack x determined using 775 quotients [(I+)-(I-)]/[(I+)+(I-)]
 (Parsons and Flack (2004), Acta Cryst. A60, s61).
;
_refine_ls_abs_structure_Flack -0.02(3)
_refine_ls_extinction_method none
_refine_ls_goodness_of_fit_ref 0.867
_refine_ls_hydrogen_treatment constr
_refine_ls_matrix_type full
_refine_ls_number_parameters 313
_refine_ls_number_reflns 4344
_refine_ls_number_restraints 42
_refine_ls_restrained_S_all 0.862
_refine_ls_R_factor_all 0.1178
_refine_ls_R_factor_gt 0.0518
_refine_ls_shift/su_max 0.000
_refine_ls_shift/su_mean 0.000
_refine_ls_structure_factor_coef Fsqd
_refine_ls_weighting_details 'w=1/[\s^2^(Fo^2^)] where P=(Fo^2^+2Fc^2^)/3'
_refine_ls_weighting_scheme calc
_refine_ls_wR_factor_gt 0.0836
_refine_ls_wR_factor_ref 0.1043
_reflns_Friedel_coverage 0.840
_reflns_friedel_fraction_full 0.919
_reflns_friedel_fraction_max 0.941
_reflns_number_gt 2411
_reflns_number_total 4344
_reflns_threshold_expression 'I > 2\s(I)'
_cod_data_source_file c5ce00388a2.cif
_cod_data_source_block crystal6
_cod_depositor_comments
;
The following automatic conversions were performed:

'_exptl_crystal_density_meas' value 'not measured' was changed to '?'
- the value is perceived as not measured.

Automatic conversion script
Id: cif_fix_values 3271 2015-04-21 07:52:19Z andrius 

 Adding full bibliography for 7220659--7220664.cif.
;
_cod_original_cell_volume 2537.0(9)
_cod_database_code 7220664
_shelx_space_group_comment
;
The symmetry employed for this shelxl refinement is uniquely defined
by the following loop, which should always be used as a source of
symmetry information in preference to the above space-group names.
They are only intended as comments.
;
_shelxl_version_number 2013-4

loop_
_space_group_symop_operation_xyz
'x, y, z'
'-x, -y, z+1/2'
'-x+1/2, y, z+1/2'
'x+1/2, -y, z'

loop_
_atom_site_label
_atom_site_type_symbol
_atom_site_fract_x
_atom_site_fract_y
_atom_site_fract_z
_atom_site_U_iso_or_equiv
_atom_site_adp_type
_atom_site_occupancy
_atom_site_site_symmetry_order
_atom_site_calc_flag
_atom_site_refinement_flags_posn
_atom_site_refinement_flags_adp
C1 C 0.7288(12) 1.286(3) 0.356(3) 0.038(5) Uani 1 1 d . U
C2 C 0.7079(12) 1.173(3) 0.420(3) 0.038(5) Uani 1 1 d . U
H2A H 0.7146 1.1624 0.5049 0.045 Uiso 1 1 calc R U
C3 C 0.6774(13) 1.074(3) 0.362(4) 0.042(6) Uani 1 1 d . U
C4 C 0.6636(13) 1.088(2) 0.234(4) 0.042(6) Uani 1 1 d . U
H4 H 0.6398 1.0257 0.1965 0.050 Uiso 1 1 calc R U
C5 C 0.6880(8) 1.202(3) 0.166(4) 0.028(4) Uani 1 1 d . U
C6 C 0.7194(10) 1.300(3) 0.228(3) 0.028(4) Uani 1 1 d . U
H6 H 0.7346 1.3760 0.1838 0.034 Uiso 1 1 calc R U
C7 C 0.3082(18) 1.119(4) 0.404(4) 0.072(8) Uani 1 1 d . U
H7 H 0.3148 1.0562 0.4710 0.087 Uiso 1 1 calc R U
C8 C 0.2915(18) 1.266(4) 0.424(4) 0.072(8) Uani 1 1 d . U
H8 H 0.2870 1.2965 0.5069 0.087 Uiso 1 1 calc R U
C9 C 0.2888(14) 1.315(3) 0.216(4) 0.051(5) Uani 1 1 d . U
H9 H 0.2817 1.3797 0.1501 0.061 Uiso 1 1 calc R U
C10 C 0.3065(13) 1.170(3) 0.189(4) 0.051(5) Uani 1 1 d . U
H10 H 0.3127 1.1402 0.1066 0.061 Uiso 1 1 calc R U
C11 C 0.3141(13) 1.073(3) 0.287(4) 0.050(5) Uani 1 1 d . U
C12 C 0.3855 0.5869 0.1192 0.048(10) Uani 1 1 d . .
H12 H 0.3741 0.6298 0.0451 0.057 Uiso 1 1 calc R U
C13 C 0.3966(18) 0.584(4) 0.340(4) 0.064(12) Uani 1 1 d . .
H13 H 0.3910 0.6213 0.4201 0.077 Uiso 1 1 calc R U
C14 C 0.4259(17) 0.450(4) 0.319(6) 0.080(16) Uani 1 1 d . .
H14 H 0.4428 0.4090 0.3874 0.096 Uiso 1 1 calc R U
C15 C 0.411(2) 0.452(4) 0.119(5) 0.086(18) Uani 1 1 d . .
H15 H 0.4156 0.4063 0.0415 0.103 Uiso 1 1 calc R U
C16 C 0.4647(17) 0.037(3) 0.060(4) 0.054(9) Uani 1 1 d . .
H16 H 0.4392 0.0723 0.1122 0.065 Uiso 1 1 calc R U
C17 C 0.5136(14) 0.099(3) 0.058(3) 0.040(9) Uani 1 1 d . .
C18 C 0.5509(15) 0.031(4) -0.015(4) 0.057(10) Uani 1 1 d . .
H18 H 0.5845 0.0633 -0.0119 0.068 Uiso 1 1 calc R U
C19 C 0.538(2) -0.084(3) -0.089(4) 0.083(16) Uani 1 1 d . .
H19 H 0.5632 -0.1197 -0.1415 0.099 Uiso 1 1 calc R U
C20 C 0.4558(14) -0.086(3) -0.024(4) 0.048(9) Uani 1 1 d . .
H20 H 0.4231 -0.1246 -0.0297 0.058 Uiso 1 1 calc R U
C21 C 0.5614(11) 0.490(3) 0.222(4) 0.045(10) Uani 1 1 d . .
C22 C 0.6083(14) 0.497(3) 0.274(6) 0.070(13) Uani 1 1 d . .
H22 H 0.6270 0.4102 0.2827 0.084 Uiso 1 1 calc R U
C23 C 0.6295(14) 0.630(5) 0.314(4) 0.063(10) Uani 1 1 d . .
H23 H 0.6620 0.6298 0.3496 0.076 Uiso 1 1 calc R U
C24 C 0.5579(17) 0.753(3) 0.257(6) 0.081(8) Uani 1 1 d . U
H24 H 0.5401 0.8410 0.2498 0.097 Uiso 1 1 calc R U
C25 C 0.5344(18) 0.625(3) 0.218(4) 0.081(8) Uani 1 1 d . U
H25 H 0.5008 0.6276 0.1898 0.097 Uiso 1 1 calc R U
C29 C 0.3776(12) 0.654(3) 0.235(4) 0.049(10) Uani 1 1 d . .
N1 N 0.6048(12) 0.756(3) 0.304(3) 0.057(8) Uani 1 1 d . .
N2 N 0.4953(11) -0.150(3) -0.097(4) 0.061(9) Uani 1 1 d . .
N3 N 0.2823(13) 1.360(3) 0.336(3) 0.061(9) Uani 1 1 d . .
N4 N 0.4297(13) 0.387(3) 0.214(4) 0.069(12) Uani 1 1 d . .
O1 O 0.6546 0.9682 0.4331 0.072(8) Uani 1 1 d . .
H1 H 0.6523 0.8918 0.3925 0.108 Uiso 1 1 calc R U
O2 O 0.6738(9) 1.223(2) 0.044(3) 0.051(6) Uani 1 1 d . .
H2 H 0.6772 1.1462 0.0046 0.076 Uiso 1 1 calc R U
O3 O 0.7581(9) 1.383(2) 0.418(3) 0.050(6) Uani 1 1 d . .
H3 H 0.7865 1.3480 0.4292 0.074 Uiso 1 1 calc R U
Hg1 Hg 0.53097(5) 0.28999(11) 0.1564(17) 0.0490(3) Uani 1 1 d . .
Hg2 Hg 0.34375(5) 0.86129(11) 0.2564(17) 0.0497(3) Uani 1 1 d . .

loop_
_atom_site_aniso_label
_atom_site_aniso_U_11
_atom_site_aniso_U_22
_atom_site_aniso_U_33
_atom_site_aniso_U_23
_atom_site_aniso_U_13
_atom_site_aniso_U_12
C1 0.044(12) 0.029(9) 0.039(13) 0.002(9) -0.012(10) 0.004(9)
C2 0.044(12) 0.029(9) 0.039(13) 0.002(9) -0.012(10) 0.004(9)
C3 0.058(14) 0.019(7) 0.049(14) 0.006(9) 0.008(12) -0.002(8)
C4 0.058(14) 0.019(7) 0.049(14) 0.006(9) 0.008(12) -0.002(8)
C5 0.023(8) 0.028(8) 0.034(12) 0.010(10) 0.000(9) 0.004(7)
C6 0.023(8) 0.028(8) 0.034(12) 0.010(10) 0.000(9) 0.004(7)
C7 0.12(2) 0.041(13) 0.053(15) 0.010(12) 0.022(15) 0.030(14)
C8 0.12(2) 0.041(13) 0.053(15) 0.010(12) 0.022(15) 0.030(14)
C9 0.059(12) 0.037(9) 0.056(13) -0.010(8) 0.003(10) 0.009(8)
C10 0.059(12) 0.037(9) 0.056(13) -0.010(8) 0.003(10) 0.009(8)
C11 0.059(12) 0.036(9) 0.056(13) -0.010(8) 0.003(10) 0.009(8)
C12 0.07(3) 0.042(16) 0.03(2) 0.000(13) 0.002(16) 0.030(16)
C13 0.10(4) 0.045(19) 0.04(2) -0.015(17) 0.03(2) 0.00(2)
C14 0.07(3) 0.036(19) 0.14(5) 0.00(2) -0.03(3) 0.027(19)
C15 0.13(5) 0.06(2) 0.07(4) 0.00(2) 0.01(3) 0.06(3)
C16 0.05(3) 0.051(19) 0.06(2) 0.002(17) 0.00(2) 0.01(2)
C17 0.06(3) 0.027(14) 0.028(18) -0.001(12) 0.022(16) 0.015(14)
C18 0.06(3) 0.05(2) 0.06(2) -0.017(18) 0.00(2) -0.013(18)
C19 0.13(5) 0.043(19) 0.08(3) -0.027(19) 0.04(3) -0.01(2)
C20 0.05(2) 0.029(15) 0.07(3) -0.004(15) 0.005(18) -0.008(14)
C21 0.019(16) 0.035(14) 0.08(3) 0.013(15) 0.008(15) 0.006(11)
C22 0.06(3) 0.039(15) 0.11(4) -0.03(2) 0.00(3) 0.008(17)
C23 0.036(19) 0.09(3) 0.06(2) -0.02(2) -0.003(16) -0.01(2)
C24 0.086(18) 0.040(11) 0.12(2) 0.000(14) -0.025(18) -0.013(12)
C25 0.086(18) 0.040(11) 0.12(2) 0.000(14) -0.026(18) -0.013(12)
C29 0.043(18) 0.034(15) 0.07(3) 0.000(18) -0.01(2) 0.006(13)
N1 0.054(19) 0.048(16) 0.07(2) 0.002(13) 0.001(15) -0.003(14)
N2 0.029(15) 0.049(16) 0.11(3) -0.003(17) 0.005(16) -0.011(13)
N3 0.09(3) 0.033(13) 0.06(2) 0.002(15) 0.010(17) 0.021(16)
N4 0.08(2) 0.037(16) 0.09(3) -0.035(19) -0.012(18) 0.019(16)
O1 0.10(2) 0.056(14) 0.062(17) 0.026(12) -0.003(19) -0.026(18)
O2 0.071(17) 0.044(11) 0.037(13) 0.001(10) -0.015(11) -0.002(12)
O3 0.053(16) 0.044(11) 0.051(14) 0.019(12) -0.027(12) -0.019(11)
Hg1 0.0555(7) 0.0327(5) 0.0586(7) -0.0090(8) 0.0016(10) -0.0005(6)
Hg2 0.0583(7) 0.0293(4) 0.0616(7) -0.0056(8) 0.0018(10) 0.0099(6)

loop_
_atom_type_symbol
_atom_type_description
_atom_type_scat_dispersion_real
_atom_type_scat_dispersion_imag
_atom_type_scat_source
C C 0.0033 0.0016 'International Tables Vol C Tables 4.2.6.8 and 6.1.1.4'
H H 0.0000 0.0000 'International Tables Vol C Tables 4.2.6.8 and 6.1.1.4'
N N 0.0061 0.0033 'International Tables Vol C Tables 4.2.6.8 and 6.1.1.4'
O O 0.0106 0.0060 'International Tables Vol C Tables 4.2.6.8 and 6.1.1.4'
Hg Hg -2.3894 9.2266 'International Tables Vol C Tables 4.2.6.8 and 6.1.1.4'

loop_
_geom_angle_atom_site_label_1
_geom_angle_atom_site_label_2
_geom_angle_atom_site_label_3
_geom_angle
O3 C1 C2 119(3)
O3 C1 C6 122(3)
C2 C1 C6 119(3)
C3 C2 C1 121(3)
C3 C2 H2A 119.5
C1 C2 H2A 119.5
C2 C3 O1 118(3)
C2 C3 C4 122(3)
O1 C3 C4 119(3)
C5 C4 C3 116(3)
C5 C4 H4 121.9
C3 C4 H4 121.9
O2 C5 C6 122(2)
O2 C5 C4 118(3)
C6 C5 C4 120(3)
C5 C6 C1 121(3)
C5 C6 H6 119.3
C1 C6 H6 119.3
C11 C7 C8 118(3)
C11 C7 H7 120.8
C8 C7 H7 120.8
N3 C8 C7 124(4)
N3 C8 H8 117.9
C7 C8 H8 117.9
N3 C9 C10 121(3)
N3 C9 H9 119.7
C10 C9 H9 119.7
C11 C10 C9 119(3)
C11 C10 H10 120.7
C9 C10 H10 120.7
C7 C11 C10 120(3)
C7 C11 Hg2 118(3)
C10 C11 Hg2 121(2)
C29 C12 C15 117(3)
C29 C12 H12 121.4
C15 C12 H12 121.3
C29 C13 C14 117(4)
C29 C13 H13 121.6
C14 C13 H13 121.6
N4 C14 C13 124(4)
N4 C14 H14 118.1
C13 C14 H14 118.1
N4 C15 C12 126(4)
N4 C15 H15 117.0
C12 C15 H15 117.0
C17 C16 C20 117(3)
C17 C16 H16 121.6
C20 C16 H16 121.6
C18 C17 C16 118(3)
C18 C17 Hg1 120(3)
C16 C17 Hg1 122(2)
C19 C18 C17 119(4)
C19 C18 H18 120.4
C17 C18 H18 120.4
N2 C19 C18 129(4)
N2 C19 H19 115.6
C18 C19 H19 115.6
N2 C20 C16 122(3)
N2 C20 H20 118.8
C16 C20 H20 118.8
C22 C21 C25 116(3)
C22 C21 Hg1 121(2)
C25 C21 Hg1 123(2)
C21 C22 C23 122(3)
C21 C22 H22 119.2
C23 C22 H22 119.2
N1 C23 C22 122(3)
N1 C23 H23 119.0
C22 C23 H23 119.0
N1 C24 C25 123(3)
N1 C24 H24 118.4
C25 C24 H24 118.4
C24 C25 C21 120(4)
C24 C25 H25 120.1
C21 C25 H25 120.1
C13 C29 C12 118(2)
C13 C29 Hg2 118(3)
C12 C29 Hg2 124(2)
C23 N1 C24 118(3)
C19 N2 C20 114(3)
C8 N3 C9 118(3)
C14 N4 C15 118(3)
C14 N4 Hg1 114(3)
C15 N4 Hg1 109(3)
C3 O1 H1 109.5
C5 O2 H2 109.5
C1 O3 H3 109.5
C17 Hg1 C21 166.4(12)
C17 Hg1 N4 99.4(11)
C21 Hg1 N4 90.7(10)
C29 Hg2 C11 175.8(14)

loop_
_geom_bond_atom_site_label_1
_geom_bond_atom_site_label_2
_geom_bond_distance
C1 O3 1.35(3)
C1 C2 1.35(4)
C1 C6 1.38(4)
C2 C3 1.35(4)
C2 H2A 0.9300
C3 O1 1.36(3)
C3 C4 1.41(5)
C4 C5 1.42(4)
C4 H4 0.9300
C5 O2 1.37(4)
C5 C6 1.38(4)
C6 H6 0.9300
C7 C11 1.32(5)
C7 C8 1.42(4)
C7 H7 0.9300
C8 N3 1.30(4)
C8 H8 0.9300
C9 N3 1.35(4)
C9 C10 1.43(4)
C9 H9 0.9300
C10 C11 1.38(4)
C10 H10 0.9300
C11 Hg2 2.10(3)
C12 C29 1.39(4)
C12 C15 1.40(3)
C12 H12 0.9300
C13 C29 1.38(6)
C13 C14 1.46(5)
C13 H13 0.9300
C14 N4 1.26(5)
C14 H14 0.9300
C15 N4 1.27(5)
C15 H15 0.9300
C16 C17 1.40(5)
C16 C20 1.44(4)
C16 H16 0.9300
C17 C18 1.39(5)
C17 Hg1 2.08(3)
C18 C19 1.36(5)
C18 H18 0.9300
C19 N2 1.26(6)
C19 H19 0.9300
C20 N2 1.42(5)
C20 H20 0.9300
C21 C22 1.35(5)
C21 C25 1.42(4)
C21 Hg1 2.10(3)
C22 C23 1.40(5)
C22 H22 0.9300
C23 N1 1.32(5)
C23 H23 0.9300
C24 N1 1.33(5)
C24 C25 1.38(4)
C24 H24 0.9300
C25 H25 0.9300
C29 Hg2 2.09(3)
N4 Hg1 2.87(3)
O1 H1 0.8200
O2 H2 0.8200
O3 H3 0.8200
